data_1576845
loop_
_publ_author_name
'Xu, Tiantian'
'Hong, Ran'
'Lu, Tong'
'Zhu, Denghua'
'Yu, Jiong'
'Wang, Min'
'Li, Pinhua'

_publ_section_title
;
 Photoinduced intramolecular S-&#x3b1;-C(sp<sup>3</sup>)-H
 functionalization enabled by an electron donor-acceptor complex-Mediated
 radical relay.
;
_journal_issue 17
_journal_name_full 'Chemical science'
_journal_page_first 8683
_journal_page_last 8691
_journal_paper_doi 10.1039/d6sc01281g
_journal_volume 17
_journal_year 2026
_chemical_formula_moiety 'C23 H21 N O S'
_chemical_formula_sum 'C23 H21 N O S'
_chemical_formula_weight 359.47
_space_group_crystal_system triclinic
_space_group_IT_number 2
_space_group_name_Hall '-P 1'
_space_group_name_H-M_alt 'P -1'
_atom_sites_solution_hydrogens geom
_audit_creation_date 2024-06-26
_audit_creation_method
;
Olex2 1.3
(compiled 2020.11.12 svn.r5f609507 for OlexSys, GUI svn.r6408)
;
_audit_update_record
;
2024-07-11 deposited with the CCDC.	2026-02-25 downloaded from the CCDC.
;
_cell_angle_alpha 106.9430(10)
_cell_angle_beta 106.269(2)
_cell_angle_gamma 97.7560(10)
_cell_formula_units_Z 2
_cell_length_a 9.1818(4)
_cell_length_b 10.1332(4)
_cell_length_c 11.5335(5)
_cell_measurement_reflns_used 9046
_cell_measurement_temperature 298.0
_cell_measurement_theta_max 27.37
_cell_measurement_theta_min 2.81
_cell_volume 957.60(7)
_computing_molecular_graphics 'Olex2 1.3 (Dolomanov et al., 2009)'
_computing_publication_material 'Olex2 1.3 (Dolomanov et al., 2009)'
_computing_structure_refinement 'SHELXL 2018/3 (Sheldrick, 2015)'
_computing_structure_solution 'SHELXT 2018/2 (Sheldrick, 2018)'
_diffrn_ambient_temperature 298.0
_diffrn_measured_fraction_theta_full 0.963
_diffrn_measured_fraction_theta_max 0.968
_diffrn_measurement_device_type 'Bruker APEX-II CCD'
_diffrn_measurement_method '\f and \w scans'
_diffrn_radiation_type MoK\a
_diffrn_radiation_wavelength 0.71073
_diffrn_reflns_av_R_equivalents 0.0465
_diffrn_reflns_av_unetI/netI 0.0243
_diffrn_reflns_Laue_measured_fraction_full 0.963
_diffrn_reflns_Laue_measured_fraction_max 0.968
_diffrn_reflns_limit_h_max 11
_diffrn_reflns_limit_h_min -11
_diffrn_reflns_limit_k_max 12
_diffrn_reflns_limit_k_min -13
_diffrn_reflns_limit_l_max 14
_diffrn_reflns_limit_l_min -14
_diffrn_reflns_number 33550
_diffrn_reflns_point_group_measured_fraction_full 0.963
_diffrn_reflns_point_group_measured_fraction_max 0.968
_diffrn_reflns_theta_full 25.242
_diffrn_reflns_theta_max 27.468
_diffrn_reflns_theta_min 2.162
_diffrn_standards_number 0
_exptl_absorpt_coefficient_mu 0.180
_exptl_absorpt_correction_T_max 0.7455
_exptl_absorpt_correction_T_min 0.7203
_exptl_absorpt_correction_type multi-scan
_exptl_absorpt_process_details
;
SADABS-2016/2 (Bruker,2016/2) was used for absorption correction.
wR2(int) was 0.0946 before and 0.0531 after correction.
The Ratio of minimum to maximum transmission is 0.9662.
The \l/2 correction factor is Not present.
;
_exptl_crystal_colour colourless
_exptl_crystal_colour_primary colourless
_exptl_crystal_density_diffrn 1.247
_exptl_crystal_description block
_exptl_crystal_F_000 380
_exptl_crystal_size_max 0.2
_exptl_crystal_size_mid 0.12
_exptl_crystal_size_min 0.1
_refine_diff_density_max 0.207
_refine_diff_density_min -0.276
_refine_diff_density_rms 0.029
_refine_ls_extinction_method none
_refine_ls_goodness_of_fit_ref 1.023
_refine_ls_hydrogen_treatment constr
_refine_ls_matrix_type full
_refine_ls_number_parameters 238
_refine_ls_number_reflns 4243
_refine_ls_number_restraints 0
_refine_ls_restrained_S_all 1.023
_refine_ls_R_factor_all 0.0521
_refine_ls_R_factor_gt 0.0465
_refine_ls_shift/su_max 0.000
_refine_ls_shift/su_mean 0.000
_refine_ls_structure_factor_coef Fsqd
_refine_ls_weighting_details 'w=1/[\s^2^(Fo^2^)+(0.0657P)^2^+0.1729P] where P=(Fo^2^+2Fc^2^)/3'
_refine_ls_weighting_scheme calc
_refine_ls_wR_factor_gt 0.1237
_refine_ls_wR_factor_ref 0.1289
_reflns_Friedel_coverage 0.000
_reflns_number_gt 3731
_reflns_number_total 4243
_reflns_threshold_expression 'I > 2\s(I)'
_cod_data_source_file d6sc01281g2.cif
_cod_data_source_block 1_a
_cod_depositor_comments 'Adding full bibliography for 1576845.cif.'
_cod_database_code 1576845
_shelx_shelxl_version_number 2018/3
_shelx_space_group_comment
;
The symmetry employed for this shelxl refinement is uniquely defined
by the following loop, which should always be used as a source of
symmetry information in preference to the above space-group names.
They are only intended as comments.
;
_shelx_estimated_absorpt_t_max 0.982
_shelx_estimated_absorpt_t_min 0.965
_olex2_refinement_description
;
1. Fixed Uiso
 At 1.2 times of:
  All C(H) groups
 At 1.5 times of:
  All C(H,H,H) groups
2.a Ternary CH refined with riding coordinates:
 C9(H9)
2.b Aromatic/amide H refined with riding coordinates:
 C21(H21), C18(H18), C11(H11), C1(H1), C14(H14), C4(H4), C13(H13), C5(H5),
 C12(H12), C7(H7), C6(H6)
2.c Idealised Me refined as rotating group:
 C23(H23A,H23B,H23C), C16(H16A,H16B,H16C), C22(H22A,H22B,H22C)
;
_olex2_submission_special_instructions 'No special instructions were received'

loop_
_space_group_symop_operation_xyz
'x, y, z'
'-x, -y, -z'

loop_
_atom_site_label
_atom_site_type_symbol
_atom_site_fract_x
_atom_site_fract_y
_atom_site_fract_z
_atom_site_U_iso_or_equiv
_atom_site_adp_type
_atom_site_occupancy
_atom_site_site_symmetry_order
_atom_site_calc_flag
_atom_site_refinement_flags_posn
_atom_site_refinement_flags_adp
_atom_site_refinement_flags_occupancy
_atom_site_disorder_assembly
_atom_site_disorder_group
S1 S 0.21826(5) 0.03435(5) 0.00948(4) 0.07034(17) Uani 1 1 d . . . . .
O1 O 0.76325(13) 0.49111(12) 0.55793(10) 0.0607(3) Uani 1 1 d . . . . .
N1 N 0.66712(14) 0.64133(13) 0.13749(12) 0.0543(3) Uani 1 1 d . . . . .
C9 C 0.56110(14) 0.33507(13) 0.31360(12) 0.0433(3) Uani 1 1 d . . . . .
H9 H 0.523779 0.382000 0.383018 0.052 Uiso 1 1 calc R U . . .
C3 C 0.34882(15) 0.10755(14) 0.25649(13) 0.0446(3) Uani 1 1 d . . . . .
C2 C 0.42995(15) 0.21098(14) 0.21800(12) 0.0440(3) Uani 1 1 d . . . . .
C17 C 0.60099(14) 0.44410(13) 0.25297(12) 0.0431(3) Uani 1 1 d . . . . .
C10 C 0.70735(15) 0.28996(14) 0.37494(12) 0.0446(3) Uani 1 1 d . . . . .
C21 C 0.68853(15) 0.42227(15) 0.17152(14) 0.0482(3) Uani 1 1 d . . . . .
H21 H 0.726284 0.340603 0.154073 0.058 Uiso 1 1 calc R U . . .
C15 C 0.80992(16) 0.37550(15) 0.49703(13) 0.0485(3) Uani 1 1 d . . . . .
C18 C 0.54704(16) 0.56676(15) 0.27421(14) 0.0502(3) Uani 1 1 d . . . . .
H18 H 0.487857 0.585307 0.328061 0.060 Uiso 1 1 calc R U . . .
C20 C 0.71953(15) 0.52280(16) 0.11618(13) 0.0501(3) Uani 1 1 d . . . . .
C8 C 0.23008(17) 0.00428(15) 0.15158(15) 0.0531(3) Uani 1 1 d . . . . .
C19 C 0.58133(18) 0.66223(15) 0.21505(15) 0.0549(3) Uani 1 1 d . . . . .
C11 C 0.74617(18) 0.16938(16) 0.30971(15) 0.0545(3) Uani 1 1 d . . . . .
H11 H 0.678106 0.110437 0.228866 0.065 Uiso 1 1 calc R U . . .
C1 C 0.37027(17) 0.18368(17) 0.09015(14) 0.0562(4) Uani 1 1 d . . . . .
H1 H 0.407598 0.240169 0.049119 0.067 Uiso 1 1 calc R U . . .
C14 C 0.94972(18) 0.34193(18) 0.55004(16) 0.0593(4) Uani 1 1 d . . . . .
H14 H 1.018518 0.400075 0.630882 0.071 Uiso 1 1 calc R U . . .
C4 C 0.37166(19) 0.09978(17) 0.37935(15) 0.0559(3) Uani 1 1 d . . . . .
H4 H 0.450144 0.166288 0.450787 0.067 Uiso 1 1 calc R U . . .
C13 C 0.98555(19) 0.2219(2) 0.48193(18) 0.0671(4) Uani 1 1 d . . . . .
H13 H 1.079171 0.199663 0.517190 0.081 Uiso 1 1 calc R U . . .
C5 C 0.2759(2) -0.0081(2) 0.39298(19) 0.0695(5) Uani 1 1 d . . . . .
H5 H 0.290570 -0.013556 0.474418 0.083 Uiso 1 1 calc R U . . .
C12 C 0.8850(2) 0.13492(19) 0.36291(18) 0.0660(4) Uani 1 1 d . . . . .
H12 H 0.909490 0.053492 0.318142 0.079 Uiso 1 1 calc R U . . .
C7 C 0.13424(19) -0.10435(17) 0.16634(19) 0.0668(4) Uani 1 1 d . . . . .
H7 H 0.056050 -0.172148 0.095618 0.080 Uiso 1 1 calc R U . . .
C23 C 0.8166(2) 0.5043(2) 0.03000(18) 0.0715(5) Uani 1 1 d . . . . .
H23A H 0.770446 0.531787 -0.042312 0.107 Uiso 1 1 calc R U . . .
H23B H 0.821339 0.406661 0.000040 0.107 Uiso 1 1 calc R U . . .
H23C H 0.920232 0.562771 0.077130 0.107 Uiso 1 1 calc R U . . .
C16 C 0.8598(2) 0.5784(2) 0.68483(17) 0.0761(5) Uani 1 1 d . . . . .
H16A H 0.960936 0.616647 0.684080 0.114 Uiso 1 1 calc R U . . .
H16B H 0.870374 0.522863 0.740101 0.114 Uiso 1 1 calc R U . . .
H16C H 0.813421 0.654691 0.716091 0.114 Uiso 1 1 calc R U . . .
C6 C 0.1584(2) -0.1084(2) 0.2875(2) 0.0742(5) Uani 1 1 d . . . . .
H6 H 0.095160 -0.179430 0.299530 0.089 Uiso 1 1 calc R U . . .
C22 C 0.5234(3) 0.7959(2) 0.2340(2) 0.0858(6) Uani 1 1 d . . . . .
H22A H 0.610727 0.876728 0.275278 0.129 Uiso 1 1 calc R U . . .
H22B H 0.458825 0.798634 0.286869 0.129 Uiso 1 1 calc R U . . .
H22C H 0.463560 0.797978 0.151887 0.129 Uiso 1 1 calc R U . . .

loop_
_atom_site_aniso_label
_atom_site_aniso_U_11
_atom_site_aniso_U_22
_atom_site_aniso_U_33
_atom_site_aniso_U_23
_atom_site_aniso_U_13
_atom_site_aniso_U_12
S1 0.0668(3) 0.0785(3) 0.0498(2) 0.0219(2) 0.00551(18) -0.0034(2)
O1 0.0593(6) 0.0628(6) 0.0507(6) 0.0128(5) 0.0117(5) 0.0143(5)
N1 0.0563(7) 0.0514(6) 0.0562(7) 0.0275(5) 0.0148(5) 0.0057(5)
C9 0.0450(6) 0.0473(7) 0.0435(6) 0.0212(5) 0.0175(5) 0.0121(5)
C3 0.0460(6) 0.0460(7) 0.0501(7) 0.0232(5) 0.0196(5) 0.0158(5)
C2 0.0446(6) 0.0480(7) 0.0461(7) 0.0224(5) 0.0176(5) 0.0135(5)
C17 0.0408(6) 0.0454(6) 0.0441(6) 0.0204(5) 0.0114(5) 0.0090(5)
C10 0.0468(6) 0.0487(7) 0.0461(7) 0.0264(5) 0.0170(5) 0.0115(5)
C21 0.0470(7) 0.0522(7) 0.0546(7) 0.0269(6) 0.0199(6) 0.0161(6)
C15 0.0488(7) 0.0537(7) 0.0495(7) 0.0275(6) 0.0176(6) 0.0096(6)
C18 0.0533(7) 0.0490(7) 0.0519(7) 0.0196(6) 0.0199(6) 0.0140(6)
C20 0.0435(6) 0.0589(8) 0.0503(7) 0.0262(6) 0.0143(5) 0.0062(6)
C8 0.0510(7) 0.0517(7) 0.0588(8) 0.0243(6) 0.0165(6) 0.0119(6)
C19 0.0610(8) 0.0447(7) 0.0582(8) 0.0214(6) 0.0154(7) 0.0120(6)
C11 0.0588(8) 0.0539(8) 0.0564(8) 0.0250(6) 0.0197(6) 0.0182(6)
C1 0.0551(8) 0.0657(9) 0.0492(8) 0.0280(7) 0.0150(6) 0.0055(6)
C14 0.0508(8) 0.0731(10) 0.0570(8) 0.0345(7) 0.0118(6) 0.0108(7)
C4 0.0648(9) 0.0609(8) 0.0549(8) 0.0306(7) 0.0262(7) 0.0190(7)
C13 0.0550(8) 0.0847(12) 0.0779(11) 0.0471(10) 0.0214(8) 0.0283(8)
C5 0.0825(11) 0.0766(11) 0.0767(11) 0.0495(9) 0.0408(9) 0.0248(9)
C12 0.0689(10) 0.0681(10) 0.0765(11) 0.0349(8) 0.0296(8) 0.0332(8)
C7 0.0569(9) 0.0530(8) 0.0885(12) 0.0295(8) 0.0198(8) 0.0058(7)
C23 0.0702(10) 0.0884(12) 0.0758(11) 0.0434(10) 0.0394(9) 0.0174(9)
C16 0.0741(11) 0.0811(12) 0.0543(9) 0.0089(8) 0.0126(8) 0.0104(9)
C6 0.0722(10) 0.0679(10) 0.1031(14) 0.0512(10) 0.0392(10) 0.0143(8)
C22 0.1191(17) 0.0545(10) 0.1028(15) 0.0382(10) 0.0472(13) 0.0364(10)

loop_
_atom_type_symbol
_atom_type_description
_atom_type_scat_dispersion_real
_atom_type_scat_dispersion_imag
_atom_type_scat_source
C C 0.0033 0.0016 'International Tables Vol C Tables 4.2.6.8 and 6.1.1.4'
H H 0.0000 0.0000 'International Tables Vol C Tables 4.2.6.8 and 6.1.1.4'
N N 0.0061 0.0033 'International Tables Vol C Tables 4.2.6.8 and 6.1.1.4'
O O 0.0106 0.0060 'International Tables Vol C Tables 4.2.6.8 and 6.1.1.4'
S S 0.1246 0.1234 'International Tables Vol C Tables 4.2.6.8 and 6.1.1.4'

loop_
_geom_angle_atom_site_label_1
_geom_angle_atom_site_label_2
_geom_angle_atom_site_label_3
_geom_angle
_geom_angle_site_symmetry_1
_geom_angle_site_symmetry_3
_geom_angle_publ_flag
C1 S1 C8 91.12(7) . . ?
C15 O1 C16 118.10(13) . . ?
C20 N1 C19 118.03(12) . . ?
C2 C9 H9 107.2 . . ?
C2 C9 C17 111.39(10) . . ?
C2 C9 C10 113.00(11) . . ?
C17 C9 H9 107.2 . . ?
C17 C9 C10 110.49(10) . . ?
C10 C9 H9 107.2 . . ?
C8 C3 C2 112.05(12) . . ?
C4 C3 C2 129.50(13) . . ?
C4 C3 C8 118.44(13) . . ?
C3 C2 C9 122.44(11) . . ?
C1 C2 C9 126.03(12) . . ?
C1 C2 C3 111.50(12) . . ?
C21 C17 C9 121.57(11) . . ?
C18 C17 C9 121.00(12) . . ?
C18 C17 C21 117.40(12) . . ?
C15 C10 C9 119.76(12) . . ?
C11 C10 C9 121.72(12) . . ?
C11 C10 C15 118.43(12) . . ?
C17 C21 H21 120.1 . . ?
C17 C21 C20 119.77(13) . . ?
C20 C21 H21 120.1 . . ?
O1 C15 C10 115.69(12) . . ?
O1 C15 C14 123.81(13) . . ?
C14 C15 C10 120.50(14) . . ?
C17 C18 H18 120.1 . . ?
C17 C18 C19 119.83(13) . . ?
C19 C18 H18 120.1 . . ?
N1 C20 C21 122.41(13) . . ?
N1 C20 C23 116.32(13) . . ?
C21 C20 C23 121.26(14) . . ?
C3 C8 S1 111.35(10) . . ?
C7 C8 S1 126.60(13) . . ?
C7 C8 C3 122.03(15) . . ?
N1 C19 C18 122.54(13) . . ?
N1 C19 C22 115.80(14) . . ?
C18 C19 C22 121.66(15) . . ?
C10 C11 H11 119.4 . . ?
C10 C11 C12 121.16(15) . . ?
C12 C11 H11 119.4 . . ?
S1 C1 H1 123.0 . . ?
C2 C1 S1 113.97(11) . . ?
C2 C1 H1 123.0 . . ?
C15 C14 H14 120.2 . . ?
C13 C14 C15 119.56(15) . . ?
C13 C14 H14 120.2 . . ?
C3 C4 H4 120.5 . . ?
C5 C4 C3 119.08(15) . . ?
C5 C4 H4 120.5 . . ?
C14 C13 H13 119.6 . . ?
C12 C13 C14 120.86(14) . . ?
C12 C13 H13 119.6 . . ?
C4 C5 H5 119.4 . . ?
C4 C5 C6 121.28(16) . . ?
C6 C5 H5 119.4 . . ?
C11 C12 H12 120.3 . . ?
C13 C12 C11 119.46(15) . . ?
C13 C12 H12 120.3 . . ?
C8 C7 H7 120.9 . . ?
C6 C7 C8 118.18(16) . . ?
C6 C7 H7 120.9 . . ?
C20 C23 H23A 109.5 . . ?
C20 C23 H23B 109.5 . . ?
C20 C23 H23C 109.5 . . ?
H23A C23 H23B 109.5 . . ?
H23A C23 H23C 109.5 . . ?
H23B C23 H23C 109.5 . . ?
O1 C16 H16A 109.5 . . ?
O1 C16 H16B 109.5 . . ?
O1 C16 H16C 109.5 . . ?
H16A C16 H16B 109.5 . . ?
H16A C16 H16C 109.5 . . ?
H16B C16 H16C 109.5 . . ?
C5 C6 H6 119.5 . . ?
C7 C6 C5 120.98(15) . . ?
C7 C6 H6 119.5 . . ?
C19 C22 H22A 109.5 . . ?
C19 C22 H22B 109.5 . . ?
C19 C22 H22C 109.5 . . ?
H22A C22 H22B 109.5 . . ?
H22A C22 H22C 109.5 . . ?
H22B C22 H22C 109.5 . . ?

loop_
_geom_bond_atom_site_label_1
_geom_bond_atom_site_label_2
_geom_bond_distance
_geom_bond_site_symmetry_2
_geom_bond_publ_flag
S1 C8 1.7295(15) . ?
S1 C1 1.7278(16) . ?
O1 C15 1.3689(18) . ?
O1 C16 1.420(2) . ?
N1 C20 1.3360(19) . ?
N1 C19 1.340(2) . ?
C9 H9 0.9800 . ?
C9 C2 1.5120(18) . ?
C9 C17 1.5259(17) . ?
C9 C10 1.5279(17) . ?
C3 C2 1.4478(17) . ?
C3 C8 1.401(2) . ?
C3 C4 1.4004(19) . ?
C2 C1 1.3489(19) . ?
C17 C21 1.3884(19) . ?
C17 C18 1.3809(19) . ?
C10 C15 1.3951(19) . ?
C10 C11 1.385(2) . ?
C21 H21 0.9300 . ?
C21 C20 1.3887(19) . ?
C15 C14 1.392(2) . ?
C18 H18 0.9300 . ?
C18 C19 1.387(2) . ?
C20 C23 1.500(2) . ?
C8 C7 1.395(2) . ?
C19 C22 1.501(2) . ?
C11 H11 0.9300 . ?
C11 C12 1.389(2) . ?
C1 H1 0.9300 . ?
C14 H14 0.9300 . ?
C14 C13 1.379(2) . ?
C4 H4 0.9300 . ?
C4 C5 1.382(2) . ?
C13 H13 0.9300 . ?
C13 C12 1.371(3) . ?
C5 H5 0.9300 . ?
C5 C6 1.387(3) . ?
C12 H12 0.9300 . ?
C7 H7 0.9300 . ?
C7 C6 1.366(3) . ?
C23 H23A 0.9600 . ?
C23 H23B 0.9600 . ?
C23 H23C 0.9600 . ?
C16 H16A 0.9600 . ?
C16 H16B 0.9600 . ?
C16 H16C 0.9600 . ?
C6 H6 0.9300 . ?
C22 H22A 0.9600 . ?
C22 H22B 0.9600 . ?
C22 H22C 0.9600 . ?

loop_
_geom_torsion_atom_site_label_1
_geom_torsion_atom_site_label_2
_geom_torsion_atom_site_label_3
_geom_torsion_atom_site_label_4
_geom_torsion
_geom_torsion_site_symmetry_1
_geom_torsion_site_symmetry_2
_geom_torsion_site_symmetry_3
_geom_torsion_site_symmetry_4
_geom_torsion_publ_flag
S1 C8 C7 C6 -177.96(13) . . . . ?
O1 C15 C14 C13 179.08(14) . . . . ?
C9 C2 C1 S1 -178.85(10) . . . . ?
C9 C17 C21 C20 178.66(12) . . . . ?
C9 C17 C18 C19 -178.19(12) . . . . ?
C9 C10 C15 O1 5.02(17) . . . . ?
C9 C10 C15 C14 -174.88(12) . . . . ?
C9 C10 C11 C12 175.40(13) . . . . ?
C3 C2 C1 S1 -0.79(16) . . . . ?
C3 C8 C7 C6 0.1(2) . . . . ?
C3 C4 C5 C6 0.1(3) . . . . ?
C2 C9 C17 C21 -77.39(15) . . . . ?
C2 C9 C17 C18 100.64(14) . . . . ?
C2 C9 C10 C15 -153.33(11) . . . . ?
C2 C9 C10 C11 30.22(17) . . . . ?
C2 C3 C8 S1 -0.26(15) . . . . ?
C2 C3 C8 C7 -178.58(13) . . . . ?
C2 C3 C4 C5 178.30(14) . . . . ?
C17 C9 C2 C3 -167.37(11) . . . . ?
C17 C9 C2 C1 10.49(19) . . . . ?
C17 C9 C10 C15 81.10(14) . . . . ?
C17 C9 C10 C11 -95.35(14) . . . . ?
C17 C21 C20 N1 -0.5(2) . . . . ?
C17 C21 C20 C23 178.65(14) . . . . ?
C17 C18 C19 N1 -0.6(2) . . . . ?
C17 C18 C19 C22 179.19(16) . . . . ?
C10 C9 C2 C3 67.55(15) . . . . ?
C10 C9 C2 C1 -114.59(15) . . . . ?
C10 C9 C17 C21 49.08(16) . . . . ?
C10 C9 C17 C18 -132.89(13) . . . . ?
C10 C15 C14 C13 -1.0(2) . . . . ?
C10 C11 C12 C13 -0.2(2) . . . . ?
C21 C17 C18 C19 -0.1(2) . . . . ?
C15 C10 C11 C12 -1.1(2) . . . . ?
C15 C14 C13 C12 -0.3(2) . . . . ?
C18 C17 C21 C20 0.56(19) . . . . ?
C20 N1 C19 C18 0.7(2) . . . . ?
C20 N1 C19 C22 -179.07(15) . . . . ?
C8 S1 C1 C2 0.56(13) . . . . ?
C8 C3 C2 C9 178.81(11) . . . . ?
C8 C3 C2 C1 0.67(17) . . . . ?
C8 C3 C4 C5 -0.6(2) . . . . ?
C8 C7 C6 C5 -0.6(3) . . . . ?
C19 N1 C20 C21 -0.2(2) . . . . ?
C19 N1 C20 C23 -179.32(14) . . . . ?
C11 C10 C15 O1 -178.41(12) . . . . ?
C11 C10 C15 C14 1.69(19) . . . . ?
C1 S1 C8 C3 -0.15(11) . . . . ?
C1 S1 C8 C7 178.08(15) . . . . ?
C14 C13 C12 C11 0.9(3) . . . . ?
C4 C3 C2 C9 -0.1(2) . . . . ?
C4 C3 C2 C1 -178.27(14) . . . . ?
C4 C3 C8 S1 178.81(10) . . . . ?
C4 C3 C8 C7 0.5(2) . . . . ?
C4 C5 C6 C7 0.5(3) . . . . ?
C16 O1 C15 C10 177.23(14) . . . . ?
C16 O1 C15 C14 -2.9(2) . . . . ?
